data_7703622
loop_
_publ_author_name
'Xin, Xing'
'Hu, Na'
'Ma, Yuanyuan'
'Wang, Yali'
'Hou, Lin'
'Zhang, Heng'
'Han, Zhangang'

_publ_section_title
;
 Polyoxometalate-based crystalline materials as a highly sensitive
 electrochemical sensor for detecting trace Cr(vi).
;
_journal_issue 14
_journal_name_full 'Dalton transactions (Cambridge, England : 2003)'
_journal_page_first 4570
_journal_page_last 4577
_journal_paper_doi 10.1039/d0dt00446d
_journal_volume 49
_journal_year 2020
_chemical_formula_sum 'C26 H62 Fe2 Mo12 N4 Na4 O71 P8'
_chemical_formula_weight 3169.49
_space_group_crystal_system monoclinic
_space_group_IT_number 15
_space_group_name_Hall '-C 2yc'
_space_group_name_H-M_alt 'C 1 2/c 1'
_atom_sites_solution_hydrogens mixed
_audit_creation_method SHELXL-2014
_audit_update_record
;
2019-08-15 deposited with the CCDC.	2020-02-26 downloaded from the CCDC.
;
_cell_angle_alpha 90
_cell_angle_beta 99.994(7)
_cell_angle_gamma 90
_cell_formula_units_Z 4
_cell_length_a 20.839(11)
_cell_length_b 18.237(9)
_cell_length_c 21.622(11)
_cell_measurement_reflns_used 9481
_cell_measurement_temperature 296(2)
_cell_measurement_theta_max 28.39
_cell_measurement_theta_min 2.87
_cell_volume 8093(7)
_computing_cell_refinement 'Bruker SMART'
_computing_data_collection 'Bruker SMART'
_computing_data_reduction 'Bruker SAINT'
_computing_molecular_graphics 'Bruker SHELXTL'
_computing_publication_material 'Bruker SHELXTL'
_computing_structure_refinement 'SHELXL-2014 (Sheldrick, 2014)'
_computing_structure_solution 'Bruker SHELXTL'
_diffrn_ambient_temperature 296(2)
_diffrn_measured_fraction_theta_full 0.971
_diffrn_measured_fraction_theta_max 0.995
_diffrn_measurement_device_type 'CCD area detector'
_diffrn_measurement_method 'phi and omega scans'
_diffrn_radiation_type MoK\a
_diffrn_radiation_wavelength 0.71073
_diffrn_reflns_av_R_equivalents 0.0293
_diffrn_reflns_av_unetI/netI 0.0328
_diffrn_reflns_Laue_measured_fraction_full 0.971
_diffrn_reflns_Laue_measured_fraction_max 0.995
_diffrn_reflns_limit_h_max 24
_diffrn_reflns_limit_h_min -23
_diffrn_reflns_limit_k_max 21
_diffrn_reflns_limit_k_min -10
_diffrn_reflns_limit_l_max 25
_diffrn_reflns_limit_l_min -24
_diffrn_reflns_number 18552
_diffrn_reflns_point_group_measured_fraction_full 0.971
_diffrn_reflns_point_group_measured_fraction_max 0.995
_diffrn_reflns_theta_full 25.242
_diffrn_reflns_theta_max 25.010
_diffrn_reflns_theta_min 2.287
_exptl_absorpt_coefficient_mu 2.444
_exptl_absorpt_correction_T_max 0.728
_exptl_absorpt_correction_T_min 0.667
_exptl_absorpt_correction_type multi-scan
_exptl_absorpt_process_details sadabs
_exptl_crystal_colour brown
_exptl_crystal_density_diffrn 2.601
_exptl_crystal_description block
_exptl_crystal_F_000 6136
_exptl_crystal_size_max 0.17
_exptl_crystal_size_mid 0.15
_exptl_crystal_size_min 0.13
_refine_diff_density_max 1.308
_refine_diff_density_min -0.976
_refine_diff_density_rms 0.153
_refine_ls_extinction_method none
_refine_ls_goodness_of_fit_ref 1.064
_refine_ls_hydrogen_treatment mixed
_refine_ls_matrix_type full
_refine_ls_number_parameters 617
_refine_ls_number_reflns 7112
_refine_ls_number_restraints 633
_refine_ls_restrained_S_all 1.028
_refine_ls_R_factor_all 0.0427
_refine_ls_R_factor_gt 0.0413
_refine_ls_shift/su_max 0.001
_refine_ls_shift/su_mean 0.000
_refine_ls_structure_factor_coef Fsqd
_refine_ls_weighting_details 'w=1/[\s^2^(Fo^2^)+(0.0699P)^2^+151.0912P] where P=(Fo^2^+2Fc^2^)/3'
_refine_ls_weighting_scheme calc
_refine_ls_wR_factor_gt 0.1220
_refine_ls_wR_factor_ref 0.1232
_reflns_Friedel_coverage 0.000
_reflns_number_gt 6950
_reflns_number_total 7112
_reflns_threshold_expression 'I > 2\s(I)'
_cod_data_source_file d0dt00446d2.cif
_cod_data_source_block xx033_0m
_cod_depositor_comments 'Adding full bibliography for 7703622--7703623.cif.'
_cod_original_sg_symbol_H-M 'C 2/c'
_cod_database_code 7703622
_shelx_space_group_comment
;
The symmetry employed for this shelxl refinement is uniquely defined
by the following loop, which should always be used as a source of
symmetry information in preference to the above space-group names.
They are only intended as comments.
;
_shelxl_version_number 2014-3

loop_
_space_group_symop_operation_xyz
'x, y, z'
'-x, y, -z+1/2'
'x+1/2, y+1/2, z'
'-x+1/2, y+1/2, -z+1/2'
'-x, -y, -z'
'x, -y, z-1/2'
'-x+1/2, -y+1/2, -z'
'x+1/2, -y+1/2, z-1/2'

loop_
_atom_site_label
_atom_site_type_symbol
_atom_site_fract_x
_atom_site_fract_y
_atom_site_fract_z
_atom_site_U_iso_or_equiv
_atom_site_adp_type
_atom_site_occupancy
_atom_site_site_symmetry_order
_atom_site_calc_flag
_atom_site_refinement_flags_posn
_atom_site_refinement_flags_adp
_atom_site_refinement_flags_occupancy
_atom_site_disorder_assembly
_atom_site_disorder_group
Mo1 Mo 0.64851(3) 0.25719(3) 0.13113(2) 0.01386(14) Uani 1 1 d . . . . .
Mo2 Mo 0.60038(3) 0.31520(3) -0.11375(2) 0.01241(14) Uani 1 1 d . . . . .
Mo3 Mo 0.77424(3) 0.38447(3) 0.13551(2) 0.01321(14) Uani 1 1 d . . . . .
Mo4 Mo 0.69371(3) 0.40936(3) -0.10823(2) 0.01289(14) Uani 1 1 d . . . . .
Mo5 Mo 0.79353(3) 0.44880(3) 0.03507(2) 0.01353(14) Uani 1 1 d . . . . .
Mo6 Mo 0.57350(3) 0.23049(3) 0.02514(2) 0.01333(14) Uani 1 1 d . . . . .
P1 P 0.63414(8) 0.40206(8) 0.02911(7) 0.0117(3) Uani 1 1 d . . . . .
P2 P 0.46234(8) 0.32612(9) -0.06511(8) 0.0161(3) Uani 1 1 d . . . . .
P3 P 0.72094(10) 0.58052(9) -0.05651(8) 0.0197(4) Uani 1 1 d . . . . .
P4 P 0.68968(9) 0.37072(10) 0.24785(8) 0.0182(4) Uani 1 1 d . . . . .
Fe1 Fe 0.7500 0.2500 0.0000 0.0123(3) Uani 1 2 d S . P . .
Fe2 Fe 0.5000 0.5000 0.0000 0.0170(3) Uani 1 2 d S . P . .
Na1 Na 0.65638(16) 0.56980(17) 0.07151(15) 0.0327(7) Uani 1 1 d . . . . .
Na2 Na 0.5481(2) 0.4093(3) 0.1439(2) 0.0647(13) Uani 1 1 d . . . . .
O1 O 0.5981(2) 0.3411(2) -0.01159(19) 0.0132(9) Uani 1 1 d . . . . .
O2 O 0.6001(2) 0.4202(2) -0.1225(2) 0.0173(10) Uani 1 1 d . . . . .
O3 O 0.6694(2) 0.2265(2) 0.0492(2) 0.0152(9) Uani 1 1 d . . . . .
O4 O 0.7478(2) 0.2787(2) 0.1584(2) 0.0164(9) Uani 1 1 d . . . . .
H4A H 0.7716 0.2450 0.1403 0.06(4) Uiso 1 1 d R . . . .
O5 O 0.5890(2) 0.2171(2) -0.0674(2) 0.0148(9) Uani 1 1 d . . . . .
H5A H 0.6244 0.1933 -0.0652 0.03(2) Uiso 1 1 d R . . . .
O6 O 0.6858(2) 0.4340(2) -0.0065(2) 0.0150(9) Uani 1 1 d . . . . .
O7 O 0.7855(2) 0.3445(2) 0.0535(2) 0.0151(9) Uani 1 1 d . . . . .
O8 O 0.6939(2) 0.3082(2) -0.0778(2) 0.0143(9) Uani 1 1 d . . . . .
O9 O 0.6999(2) 0.5230(2) -0.1084(2) 0.0192(10) Uani 1 1 d . . . . .
O10 O 0.5595(2) 0.2846(3) 0.0980(2) 0.0184(10) Uani 1 1 d . . . . .
O11 O 0.7900(2) 0.4142(2) -0.0579(2) 0.0145(9) Uani 1 1 d . . . . .
H11A H 0.8029 0.3794 -0.0596 0.02(2) Uiso 1 1 d R . . . .
O12 O 0.5022(2) 0.3227(3) -0.1182(2) 0.0201(10) Uani 1 1 d . . . . .
O13 O 0.5887(2) 0.4610(3) 0.0446(2) 0.0204(10) Uani 1 1 d . . . . .
O14 O 0.4836(2) 0.2659(3) -0.0168(2) 0.0198(10) Uani 1 1 d . . . . .
O15 O 0.7592(2) 0.4846(2) 0.1060(2) 0.0176(10) Uani 1 1 d . . . . .
O16 O 0.5993(2) 0.2826(3) -0.1859(2) 0.0205(10) Uani 1 1 d . . . . .
O17 O 0.4611(3) 0.4003(3) -0.0371(3) 0.0275(12) Uani 1 1 d . . . . .
O18 O 0.6445(3) 0.1773(3) 0.1677(2) 0.0264(11) Uani 1 1 d . . . . .
O19 O 0.5517(2) 0.1444(3) 0.0362(2) 0.0236(11) Uani 1 1 d . . . . .
O20 O 0.3898(2) 0.3081(3) -0.0938(2) 0.0280(12) Uani 1 1 d . . . . .
H20A H 0.3791 0.2895 -0.1305 0.04(3) Uiso 1 1 d R . . . .
O21 O 0.6698(2) 0.3680(2) 0.09080(19) 0.0134(9) Uani 1 1 d . . . . .
O22 O 0.8514(2) 0.3819(3) 0.1737(2) 0.0248(11) Uani 1 1 d . . . . .
O23 O 0.7136(3) 0.3996(3) -0.1794(2) 0.0242(11) Uani 1 1 d . . . . .
O24 O 0.8747(2) 0.4626(3) 0.0501(2) 0.0227(11) Uani 1 1 d . . . . .
O25 O 0.7720(3) 0.5492(3) -0.0043(2) 0.0236(11) Uani 1 1 d . . . . .
O26 O 0.6639(3) 0.6101(3) -0.0317(3) 0.0372(14) Uani 1 1 d . . . . .
O27 O 0.7569(3) 0.6414(3) -0.0860(2) 0.0359(14) Uani 1 1 d . . . . .
H27 H 0.7699 0.6725 -0.0593 0.054 Uiso 1 1 calc R U . . .
O28 O 0.6472(3) 0.4274(3) 0.2777(2) 0.0277(12) Uani 1 1 d . . . . .
H28 H 0.6249 0.4512 0.2497 0.042 Uiso 1 1 calc R U . . .
O29 O 0.7305(3) 0.3274(3) 0.2985(2) 0.0271(12) Uani 1 1 d . . . . .
O30 O 0.6382(2) 0.3270(3) 0.2036(2) 0.0232(11) Uani 1 1 d . . . . .
O31 O 0.7309(2) 0.4159(3) 0.2094(2) 0.0210(10) Uani 1 1 d . . . . .
C1 C 0.4349(7) 0.0412(8) 0.9309(6) 0.071(3) Uani 1 1 d . U . . .
H1 H 0.4528 0.0319 0.9726 0.085 Uiso 1 1 calc R U . . .
C2 C 0.4650(6) 0.0905(6) 0.8976(5) 0.056(2) Uani 1 1 d . U . . .
H2 H 0.5030 0.1141 0.9163 0.067 Uiso 1 1 calc R U . . .
C3 C 0.4381(4) 0.1045(5) 0.8359(4) 0.0313(16) Uani 1 1 d . U . . .
C4 C 0.3801(5) 0.0702(7) 0.8134(5) 0.055(2) Uani 1 1 d . U . . .
H4 H 0.3578 0.0818 0.7735 0.066 Uiso 1 1 calc R U . . .
C5 C 0.3547(5) 0.0191(6) 0.8490(5) 0.055(2) Uani 1 1 d . U . . .
H5 H 0.3175 -0.0068 0.8315 0.066 Uiso 1 1 calc R U . . .
C6 C 0.4703(5) 0.1521(5) 0.7959(4) 0.0379(18) Uani 1 1 d . U . . .
H6A H 0.5040 0.1805 0.8219 0.045 Uiso 1 1 calc R U . . .
H6B H 0.4388 0.1859 0.7733 0.045 Uiso 1 1 calc R U . . .
C7 C 0.5000 0.1074(6) 0.7500 0.030(2) Uani 1 2 d S TU P . .
H7A H 0.4666 0.0760 0.7269 0.036 Uiso 0.5 1 calc R U P . .
H7B H 0.5334 0.0760 0.7731 0.036 Uiso 0.5 1 calc R U P . .
C8 C 0.3776(15) 0.1845(16) 0.0757(13) 0.158(6) Uani 0.5 1 d G U P A 1
C9 C 0.3997(16) 0.1356(10) 0.1240(16) 0.157(6) Uani 0.5 1 d G U P A 1
C10 C 0.4300(16) 0.1617(15) 0.1822(14) 0.157(6) Uani 0.5 1 d DG U P A 1
C11 C 0.4381(15) 0.2367(17) 0.1921(13) 0.154(6) Uani 0.5 1 d G U P A 1
C12 C 0.4160(15) 0.2856(10) 0.1437(17) 0.156(6) Uani 0.5 1 d G U P A 1
N2 N 0.3858(15) 0.2595(14) 0.0855(14) 0.151(6) Uani 0.5 1 d G U P A 1
C13 C 0.4308(13) 0.0793(12) 0.1956(12) 0.169(6) Uani 1 1 d D U . . .
C14 C 0.4681(18) 0.1259(19) 0.2472(14) 0.155(6) Uani 0.5 1 d D U P A .
C8' C 0.3808(17) 0.1920(15) 0.0460(14) 0.151(6) Uani 0.5 1 d G U P A 2
C9' C 0.4133(12) 0.1424(16) 0.0893(17) 0.153(6) Uani 0.5 1 d G U P A 2
C10' C 0.3858(15) 0.1211(15) 0.1407(13) 0.157(6) Uani 0.5 1 d DG U P A 2
C11' C 0.3259(17) 0.1493(16) 0.1487(13) 0.153(6) Uani 0.5 1 d G U P A 2
C12' C 0.2934(12) 0.1989(15) 0.1055(16) 0.155(6) Uani 0.5 1 d G U P A 2
N2' N 0.3208(16) 0.2202(13) 0.0541(13) 0.157(6) Uani 0.5 1 d G U P A 2
N1 N 0.3814(5) 0.0068(5) 0.9053(4) 0.052(2) Uani 1 1 d . U . . .
H1A H 0.3641 -0.0245 0.9272 0.063 Uiso 1 1 calc R U . . .
O1W O 0.4557(3) 0.4613(3) 0.0803(3) 0.0311(12) Uani 1 1 d . . . . .
O2W O 0.6772(5) 0.5645(5) 0.1810(4) 0.085(3) Uani 1 1 d . . . . .
O3W O 0.5000 0.3996(11) 0.2500 0.124(6) Uani 1 2 d S T P . .
O4W O 0.5456(5) 0.5314(6) 0.1912(5) 0.099(4) Uani 1 1 d . . . . .
O5W O 0.3318(3) 0.2701(4) 0.7942(3) 0.0487(18) Uani 1 1 d . . . . .
H5WB H 0.2989 0.2402 0.7924 0.02(2) Uiso 1 1 d R . . . .
H5WA H 0.3469 0.2663 0.7590 0.4(3) Uiso 1 1 d R . . . .

loop_
_atom_site_aniso_label
_atom_site_aniso_U_11
_atom_site_aniso_U_22
_atom_site_aniso_U_33
_atom_site_aniso_U_23
_atom_site_aniso_U_13
_atom_site_aniso_U_12
Mo1 0.0211(3) 0.0108(3) 0.0097(3) -0.0002(2) 0.0026(2) 0.0020(2)
Mo2 0.0185(3) 0.0080(3) 0.0100(3) -0.00134(19) 0.0008(2) 0.0023(2)
Mo3 0.0204(3) 0.0097(3) 0.0087(3) -0.0012(2) 0.0002(2) 0.0021(2)
Mo4 0.0214(3) 0.0071(3) 0.0098(3) 0.00054(19) 0.0017(2) 0.0016(2)
Mo5 0.0214(3) 0.0073(3) 0.0114(3) -0.0004(2) 0.0015(2) 0.0003(2)
Mo6 0.0182(3) 0.0090(3) 0.0124(3) -0.0001(2) 0.0017(2) 0.0009(2)
P1 0.0175(8) 0.0071(7) 0.0096(7) -0.0009(6) -0.0007(6) 0.0034(6)
P2 0.0182(8) 0.0133(8) 0.0158(8) -0.0015(6) 0.0002(6) 0.0035(6)
P3 0.0368(10) 0.0078(8) 0.0138(8) 0.0011(6) 0.0023(7) 0.0017(7)
P4 0.0260(9) 0.0184(9) 0.0102(8) -0.0030(7) 0.0030(7) 0.0052(7)
Fe1 0.0192(6) 0.0073(6) 0.0100(6) 0.0002(5) 0.0009(5) 0.0008(5)
Fe2 0.0205(7) 0.0116(6) 0.0178(7) -0.0024(5) 0.0004(5) 0.0057(5)
Na1 0.0407(18) 0.0244(16) 0.0315(17) -0.0043(13) 0.0021(14) 0.0069(13)
Na2 0.068(3) 0.072(3) 0.052(2) 0.002(2) 0.005(2) 0.037(2)
O1 0.018(2) 0.010(2) 0.011(2) -0.0033(17) 0.0019(17) 0.0015(17)
O2 0.022(2) 0.012(2) 0.018(2) -0.0006(18) 0.0010(19) 0.0030(18)
O3 0.021(2) 0.011(2) 0.014(2) -0.0026(17) 0.0044(18) 0.0044(18)
O4 0.021(2) 0.013(2) 0.014(2) 0.0024(18) 0.0011(18) 0.0042(18)
O5 0.020(2) 0.008(2) 0.016(2) -0.0011(17) 0.0025(18) 0.0041(18)
O6 0.023(2) 0.007(2) 0.013(2) 0.0000(17) -0.0006(18) 0.0020(18)
O7 0.021(2) 0.011(2) 0.013(2) -0.0001(17) 0.0020(18) 0.0023(18)
O8 0.017(2) 0.009(2) 0.016(2) 0.0010(17) -0.0004(18) 0.0036(17)
O9 0.039(3) 0.006(2) 0.012(2) 0.0004(17) 0.002(2) -0.0013(19)
O10 0.024(2) 0.016(2) 0.015(2) -0.0006(18) 0.0023(19) -0.0003(19)
O11 0.022(2) 0.007(2) 0.016(2) 0.0018(17) 0.0051(18) 0.0024(18)
O12 0.019(2) 0.023(3) 0.016(2) 0.0030(19) -0.0026(18) 0.0040(19)
O13 0.027(3) 0.013(2) 0.019(2) -0.0042(19) -0.001(2) 0.006(2)
O14 0.020(2) 0.016(2) 0.022(2) 0.0032(19) -0.0006(19) 0.0024(19)
O15 0.026(3) 0.008(2) 0.018(2) -0.0017(18) 0.0028(19) 0.0018(18)
O16 0.030(3) 0.018(2) 0.014(2) -0.0043(19) 0.0025(19) -0.001(2)
O17 0.027(3) 0.020(3) 0.034(3) -0.006(2) 0.002(2) 0.005(2)
O18 0.036(3) 0.020(3) 0.024(3) 0.005(2) 0.007(2) -0.002(2)
O19 0.028(3) 0.016(2) 0.026(3) 0.001(2) 0.003(2) -0.002(2)
O20 0.022(3) 0.039(3) 0.020(3) -0.005(2) -0.003(2) 0.003(2)
O21 0.020(2) 0.008(2) 0.011(2) 0.0003(17) -0.0012(17) 0.0061(17)
O22 0.028(3) 0.025(3) 0.020(3) -0.001(2) -0.002(2) 0.006(2)
O23 0.034(3) 0.023(3) 0.016(2) 0.000(2) 0.007(2) 0.000(2)
O24 0.028(3) 0.019(3) 0.020(2) 0.002(2) 0.000(2) -0.005(2)
O25 0.038(3) 0.009(2) 0.020(2) 0.0016(19) -0.007(2) -0.002(2)
O26 0.045(4) 0.031(3) 0.034(3) -0.009(3) 0.004(3) 0.013(3)
O27 0.067(4) 0.019(3) 0.019(3) 0.003(2) -0.002(3) -0.021(3)
O28 0.035(3) 0.030(3) 0.018(2) -0.007(2) 0.006(2) 0.014(2)
O29 0.042(3) 0.025(3) 0.013(2) 0.001(2) 0.001(2) 0.009(2)
O30 0.033(3) 0.023(3) 0.015(2) -0.007(2) 0.007(2) 0.000(2)
O31 0.030(3) 0.020(3) 0.014(2) -0.0024(19) 0.0048(19) 0.000(2)
C1 0.081(6) 0.085(6) 0.044(5) 0.028(5) 0.006(5) -0.017(5)
C2 0.059(5) 0.067(5) 0.037(4) 0.008(4) -0.001(4) -0.024(4)
C3 0.033(4) 0.029(4) 0.032(4) 0.001(3) 0.007(3) 0.000(3)
C4 0.050(5) 0.073(5) 0.037(4) 0.016(4) -0.006(4) -0.019(4)
C5 0.053(5) 0.063(5) 0.050(5) 0.006(4) 0.011(4) -0.028(4)
C6 0.048(4) 0.035(4) 0.036(4) 0.005(3) 0.020(4) -0.007(4)
C7 0.037(5) 0.021(5) 0.030(5) 0.000 0.002(4) 0.000
C8 0.197(13) 0.080(9) 0.216(16) 0.013(9) 0.092(12) 0.027(9)
C9 0.199(13) 0.079(9) 0.215(16) 0.012(9) 0.091(12) 0.027(8)
C10 0.199(13) 0.079(9) 0.215(16) 0.009(9) 0.093(12) 0.028(9)
C11 0.196(13) 0.076(9) 0.212(16) 0.013(9) 0.095(12) 0.027(8)
C12 0.196(13) 0.082(9) 0.210(16) 0.011(9) 0.095(12) 0.029(9)
N2 0.191(13) 0.075(9) 0.210(16) 0.011(9) 0.102(12) 0.025(9)
C13 0.209(13) 0.091(9) 0.224(16) 0.022(9) 0.089(12) 0.027(9)
C14 0.194(14) 0.081(10) 0.212(17) 0.007(10) 0.097(13) 0.029(9)
C8' 0.192(13) 0.075(9) 0.210(16) 0.016(9) 0.099(12) 0.023(9)
C9' 0.193(13) 0.078(9) 0.210(16) 0.015(9) 0.099(12) 0.026(8)
C10' 0.198(13) 0.079(9) 0.213(16) 0.012(9) 0.092(12) 0.025(8)
C11' 0.194(13) 0.078(9) 0.210(16) 0.012(9) 0.099(12) 0.024(8)
C12' 0.196(13) 0.080(9) 0.211(16) 0.010(9) 0.098(12) 0.026(9)
N2' 0.198(13) 0.080(9) 0.214(16) 0.007(9) 0.096(12) 0.029(9)
N1 0.069(5) 0.049(4) 0.045(4) 0.014(4) 0.025(4) -0.010(4)
O1W 0.038(3) 0.029(3) 0.027(3) -0.001(2) 0.008(2) 0.013(2)
O2W 0.128(8) 0.089(7) 0.039(4) 0.006(4) 0.016(5) 0.063(6)
O3W 0.089(12) 0.142(17) 0.144(16) 0.000 0.034(11) 0.000
O4W 0.101(8) 0.097(8) 0.085(7) 0.028(6) -0.028(6) -0.008(6)
O5W 0.050(4) 0.068(5) 0.027(3) -0.014(3) 0.006(3) -0.031(3)

loop_
_atom_type_symbol
_atom_type_description
_atom_type_scat_dispersion_real
_atom_type_scat_dispersion_imag
_atom_type_scat_source
C C 0.0033 0.0016 'International Tables Vol C Tables 4.2.6.8 and 6.1.1.4'
H H 0.0000 0.0000 'International Tables Vol C Tables 4.2.6.8 and 6.1.1.4'
N N 0.0061 0.0033 'International Tables Vol C Tables 4.2.6.8 and 6.1.1.4'
O O 0.0106 0.0060 'International Tables Vol C Tables 4.2.6.8 and 6.1.1.4'
Mo Mo -1.6832 0.6857 'International Tables Vol C Tables 4.2.6.8 and 6.1.1.4'
P P 0.1023 0.0942 'International Tables Vol C Tables 4.2.6.8 and 6.1.1.4'
Fe Fe 0.3463 0.8444 'International Tables Vol C Tables 4.2.6.8 and 6.1.1.4'
Na Na 0.0362 0.0249 'International Tables Vol C Tables 4.2.6.8 and 6.1.1.4'

loop_
_geom_angle_atom_site_label_1
_geom_angle_atom_site_label_2
_geom_angle_atom_site_label_3
_geom_angle
_geom_angle_site_symmetry_1
_geom_angle_site_symmetry_3
_geom_angle_publ_flag
O18 Mo1 O10 106.1(2) . . ?
O18 Mo1 O3 102.4(2) . . ?
O10 Mo1 O3 95.01(19) . . ?
O18 Mo1 O30 99.1(2) . . ?
O10 Mo1 O30 84.4(2) . . ?
O3 Mo1 O30 157.70(19) . . ?
O18 Mo1 O4 99.1(2) . . ?
O10 Mo1 O4 153.60(19) . . ?
O3 Mo1 O4 86.81(18) . . ?
O30 Mo1 O4 84.19(19) . . ?
O18 Mo1 O21 170.9(2) . . ?
O10 Mo1 O21 82.35(18) . . ?
O3 Mo1 O21 79.63(17) . . ?
O30 Mo1 O21 78.19(18) . . ?
O4 Mo1 O21 72.05(16) . . ?
O18 Mo1 Mo6 100.58(18) . . ?
O10 Mo1 Mo6 47.72(14) . . ?
O3 Mo1 Mo6 49.14(14) . . ?
O30 Mo1 Mo6 131.58(15) . . ?
O4 Mo1 Mo6 134.61(13) . . ?
O21 Mo1 Mo6 87.46(11) . . ?
O18 Mo1 Na2 125.0(2) . . ?
O10 Mo1 Na2 43.92(16) . . ?
O3 Mo1 Na2 121.38(15) . . ?
O30 Mo1 Na2 46.33(16) . . ?
O4 Mo1 Na2 113.84(16) . . ?
O21 Mo1 Na2 59.17(14) . . ?
Mo6 Mo1 Na2 86.67(8) . . ?
O16 Mo2 O2 105.3(2) . . ?
O16 Mo2 O8 101.4(2) . . ?
O2 Mo2 O8 95.07(18) . . ?
O16 Mo2 O12 97.4(2) . . ?
O2 Mo2 O12 86.71(19) . . ?
O8 Mo2 O12 159.88(19) . . ?
O16 Mo2 O5 99.2(2) . . ?
O2 Mo2 O5 154.56(18) . . ?
O8 Mo2 O5 86.70(18) . . ?
O12 Mo2 O5 83.32(18) . . ?
O16 Mo2 O1 170.9(2) . . ?
O2 Mo2 O1 83.57(18) . . ?
O8 Mo2 O1 79.45(17) . . ?
O12 Mo2 O1 80.85(17) . . ?
O5 Mo2 O1 71.78(16) . . ?
O16 Mo2 Mo4 99.68(17) . . ?
O2 Mo2 Mo4 48.07(14) . . ?
O8 Mo2 Mo4 48.68(13) . . ?
O12 Mo2 Mo4 134.43(14) . . ?
O5 Mo2 Mo4 134.13(13) . . ?
O1 Mo2 Mo4 87.69(11) . . ?
O22 Mo3 O15 105.9(2) . . ?
O22 Mo3 O7 100.4(2) . . ?
O15 Mo3 O7 95.18(19) . . ?
O22 Mo3 O31 98.0(2) . . ?
O15 Mo3 O31 85.69(19) . . ?
O7 Mo3 O31 160.63(19) . . ?
O22 Mo3 O4 97.4(2) . . ?
O15 Mo3 O4 155.79(19) . . ?
O7 Mo3 O4 87.04(18) . . ?
O31 Mo3 O4 84.49(19) . . ?
O22 Mo3 O21 170.0(2) . . ?
O15 Mo3 O21 83.99(18) . . ?
O7 Mo3 O21 79.64(17) . . ?
O31 Mo3 O21 81.21(18) . . ?
O4 Mo3 O21 72.67(16) . . ?
O22 Mo3 Mo5 98.73(18) . . ?
O15 Mo3 Mo5 47.99(14) . . ?
O7 Mo3 Mo5 49.09(13) . . ?
O31 Mo3 Mo5 133.49(14) . . ?
O4 Mo3 Mo5 135.27(13) . . ?
O21 Mo3 Mo5 88.82(11) . . ?
O23 Mo4 O2 105.6(2) . . ?
O23 Mo4 O8 102.8(2) . . ?
O2 Mo4 O8 95.37(19) . . ?
O23 Mo4 O9 94.6(2) . . ?
O2 Mo4 O9 87.64(19) . . ?
O8 Mo4 O9 160.79(18) . . ?
O23 Mo4 O11 96.5(2) . . ?
O2 Mo4 O11 157.06(18) . . ?
O8 Mo4 O11 85.39(18) . . ?
O9 Mo4 O11 84.57(18) . . ?
O23 Mo4 O6 168.8(2) . . ?
O2 Mo4 O6 83.86(18) . . ?
O8 Mo4 O6 81.86(17) . . ?
O9 Mo4 O6 79.60(16) . . ?
O11 Mo4 O6 73.53(17) . . ?
O23 Mo4 Mo2 101.04(18) . . ?
O2 Mo4 Mo2 47.84(14) . . ?
O8 Mo4 Mo2 49.22(13) . . ?
O9 Mo4 Mo2 135.26(14) . . ?
O11 Mo4 Mo2 133.82(12) . . ?
O6 Mo4 Mo2 89.74(11) . . ?
O24 Mo5 O15 107.2(2) . . ?
O24 Mo5 O7 103.0(2) . . ?
O15 Mo5 O7 96.38(19) . . ?
O24 Mo5 O25 95.0(2) . . ?
O15 Mo5 O25 86.7(2) . . ?
O7 Mo5 O25 159.86(19) . . ?
O24 Mo5 O11 95.6(2) . . ?
O15 Mo5 O11 156.12(19) . . ?
O7 Mo5 O11 84.98(18) . . ?
O25 Mo5 O11 84.33(19) . . ?
O24 Mo5 O6 168.1(2) . . ?
O15 Mo5 O6 82.96(18) . . ?
O7 Mo5 O6 81.49(17) . . ?
O25 Mo5 O6 79.15(18) . . ?
O11 Mo5 O6 73.63(17) . . ?
O24 Mo5 Mo3 101.83(16) . . ?
O15 Mo5 Mo3 48.84(14) . . ?
O7 Mo5 Mo3 49.48(13) . . ?
O25 Mo5 Mo3 135.31(15) . . ?
O11 Mo5 Mo3 133.69(13) . . ?
O6 Mo5 Mo3 89.51(11) . . ?
O19 Mo6 O10 106.4(2) . . ?
O19 Mo6 O3 102.5(2) . . ?
O10 Mo6 O3 95.38(19) . . ?
O19 Mo6 O14 96.3(2) . . ?
O10 Mo6 O14 86.8(2) . . ?
O3 Mo6 O14 159.56(19) . . ?
O19 Mo6 O5 96.8(2) . . ?
O10 Mo6 O5 155.82(18) . . ?
O3 Mo6 O5 86.02(18) . . ?
O14 Mo6 O5 83.92(19) . . ?
O19 Mo6 O1 167.9(2) . . ?
O10 Mo6 O1 84.59(18) . . ?
O3 Mo6 O1 81.08(17) . . ?
O14 Mo6 O1 78.89(17) . . ?
O5 Mo6 O1 71.75(16) . . ?
O19 Mo6 Mo1 100.86(17) . . ?
O10 Mo6 Mo1 48.11(14) . . ?
O3 Mo6 Mo1 49.14(13) . . ?
O14 Mo6 Mo1 134.58(14) . . ?
O5 Mo6 Mo1 134.29(13) . . ?
O1 Mo6 Mo1 90.25(11) . . ?
O13 P1 O1 112.4(3) . . ?
O13 P1 O21 108.8(3) . . ?
O1 P1 O21 108.6(2) . . ?
O13 P1 O6 111.2(3) . . ?
O1 P1 O6 107.6(2) . . ?
O21 P1 O6 108.2(3) . . ?
O13 P1 Na1 47.3(2) . . ?
O1 P1 Na1 152.82(19) . . ?
O21 P1 Na1 96.50(18) . . ?
O6 P1 Na1 72.76(18) . . ?
O13 P1 Na2 50.3(2) . . ?
O1 P1 Na2 100.6(2) . . ?
O21 P1 Na2 66.97(19) . . ?
O6 P1 Na2 151.2(2) . . ?
Na1 P1 Na2 79.49(11) . . ?
O17 P2 O14 113.6(3) . . ?
O17 P2 O12 113.2(3) . . ?
O14 P2 O12 110.7(3) . . ?
O17 P2 O20 105.6(3) . . ?
O14 P2 O20 105.4(3) . . ?
O12 P2 O20 107.8(3) . . ?
O17 P2 Na1 52.4(2) . 5_665 ?
O14 P2 Na1 127.2(2) . 5_665 ?
O12 P2 Na1 121.6(2) . 5_665 ?
O20 P2 Na1 53.4(2) . 5_665 ?
O26 P3 O25 111.6(3) . . ?
O26 P3 O27 111.3(4) . . ?
O25 P3 O27 104.5(3) . . ?
O26 P3 O9 111.4(3) . . ?
O25 P3 O9 111.0(3) . . ?
O27 P3 O9 106.7(3) . . ?
O26 P3 Na1 41.3(2) . . ?
O25 P3 Na1 71.9(2) . . ?
O27 P3 Na1 133.7(2) . . ?
O9 P3 Na1 117.7(2) . . ?
O29 P4 O30 115.5(3) . . ?
O29 P4 O31 112.5(3) . . ?
O30 P4 O31 109.8(3) . . ?
O29 P4 O28 109.7(3) . . ?
O30 P4 O28 102.4(3) . . ?
O31 P4 O28 106.1(3) . . ?
O29 P4 Na2 154.0(3) . . ?
O30 P4 Na2 43.4(2) . . ?
O31 P4 Na2 91.9(2) . . ?
O28 P4 Na2 69.8(2) . . ?
O7 Fe1 O7 180.0 . 7_655 ?
O7 Fe1 O8 83.38(17) . 7_655 ?
O7 Fe1 O8 96.62(17) 7_655 7_655 ?
O7 Fe1 O8 96.62(17) . . ?
O7 Fe1 O8 83.39(17) 7_655 . ?
O8 Fe1 O8 180.0 7_655 . ?
O7 Fe1 O3 83.24(17) . 7_655 ?
O7 Fe1 O3 96.76(17) 7_655 7_655 ?
O8 Fe1 O3 96.82(17) 7_655 7_655 ?
O8 Fe1 O3 83.18(17) . 7_655 ?
O7 Fe1 O3 96.76(17) . . ?
O7 Fe1 O3 83.24(17) 7_655 . ?
O8 Fe1 O3 83.18(17) 7_655 . ?
O8 Fe1 O3 96.82(17) . . ?
O3 Fe1 O3 180.0 7_655 . ?
O13 Fe2 O13 180.0 5_665 . ?
O13 Fe2 O17 82.17(19) 5_665 . ?
O13 Fe2 O17 97.83(19) . . ?
O13 Fe2 O17 97.83(19) 5_665 5_665 ?
O13 Fe2 O17 82.17(19) . 5_665 ?
O17 Fe2 O17 180.0 . 5_665 ?
O13 Fe2 O1W 90.9(2) 5_665 . ?
O13 Fe2 O1W 89.1(2) . . ?
O17 Fe2 O1W 80.7(2) . . ?
O17 Fe2 O1W 99.3(2) 5_665 . ?
O13 Fe2 O1W 89.1(2) 5_665 5_665 ?
O13 Fe2 O1W 90.9(2) . 5_665 ?
O17 Fe2 O1W 99.3(2) . 5_665 ?
O17 Fe2 O1W 80.7(2) 5_665 5_665 ?
O1W Fe2 O1W 180.0 . 5_665 ?
O13 Fe2 Na2 132.32(16) 5_665 . ?
O13 Fe2 Na2 47.68(16) . . ?
O17 Fe2 Na2 87.86(17) . . ?
O17 Fe2 Na2 92.15(17) 5_665 . ?
O1W Fe2 Na2 41.43(16) . . ?
O1W Fe2 Na2 138.57(16) 5_665 . ?
O13 Fe2 Na2 47.68(16) 5_665 5_665 ?
O13 Fe2 Na2 132.32(16) . 5_665 ?
O17 Fe2 Na2 92.14(17) . 5_665 ?
O17 Fe2 Na2 87.85(17) 5_665 5_665 ?
O1W Fe2 Na2 138.57(16) . 5_665 ?
O1W Fe2 Na2 41.43(16) 5_665 5_665 ?
Na2 Fe2 Na2 180.0 . 5_665 ?
O13 Fe2 Na1 41.08(14) 5_665 5_665 ?
O13 Fe2 Na1 138.92(14) . 5_665 ?
O17 Fe2 Na1 42.63(15) . 5_665 ?
O17 Fe2 Na1 137.37(15) 5_665 5_665 ?
O1W Fe2 Na1 75.80(16) . 5_665 ?
O1W Fe2 Na1 104.20(16) 5_665 5_665 ?
Na2 Fe2 Na1 108.22(10) . 5_665 ?
Na2 Fe2 Na1 71.78(10) 5_665 5_665 ?
O13 Fe2 Na1 138.92(14) 5_665 . ?
O13 Fe2 Na1 41.08(14) . . ?
O17 Fe2 Na1 137.37(15) . . ?
O17 Fe2 Na1 42.63(15) 5_665 . ?
O1W Fe2 Na1 104.20(16) . . ?
O1W Fe2 Na1 75.80(16) 5_665 . ?
Na2 Fe2 Na1 71.78(10) . . ?
Na2 Fe2 Na1 108.22(10) 5_665 . ?
Na1 Fe2 Na1 180.0 5_665 . ?
O2W Na1 O26 158.9(4) . . ?
O2W Na1 O13 101.8(3) . . ?
O26 Na1 O13 99.1(2) . . ?
O2W Na1 O17 108.2(3) . 5_665 ?
O26 Na1 O17 82.8(2) . 5_665 ?
O13 Na1 O17 67.10(18) . 5_665 ?
O2W Na1 O20 81.5(3) . 5_665 ?
O26 Na1 O20 89.7(2) . 5_665 ?
O13 Na1 O20 122.9(2) . 5_665 ?
O17 Na1 O20 58.20(18) 5_665 5_665 ?
O2W Na1 O15 72.0(2) . . ?
O26 Na1 O15 105.3(2) . . ?
O13 Na1 O15 89.76(18) . . ?
O17 Na1 O15 156.6(2) 5_665 . ?
O20 Na1 O15 141.8(2) 5_665 . ?
O2W Na1 P2 94.4(2) . 5_665 ?
O26 Na1 P2 87.19(17) . 5_665 ?
O13 Na1 P2 93.64(16) . 5_665 ?
O17 Na1 P2 28.15(12) 5_665 5_665 ?
O20 Na1 P2 30.13(12) 5_665 5_665 ?
O15 Na1 P2 166.40(16) . 5_665 ?
O2W Na1 P1 104.0(3) . . ?
O26 Na1 P1 93.25(17) . . ?
O13 Na1 P1 26.92(12) . . ?
O17 Na1 P1 92.17(15) 5_665 . ?
O20 Na1 P1 149.60(18) 5_665 . ?
O15 Na1 P1 65.80(12) . . ?
P2 Na1 P1 119.79(11) 5_665 . ?
O2W Na1 P3 145.6(3) . . ?
O26 Na1 P3 24.35(14) . . ?
O13 Na1 P3 98.72(15) . . ?
O17 Na1 P3 105.08(17) 5_665 . ?
O20 Na1 P3 109.63(17) 5_665 . ?
O15 Na1 P3 80.94(14) . . ?
P2 Na1 P3 111.47(11) 5_665 . ?
P1 Na1 P3 82.87(8) . . ?
O2W Na1 Fe2 114.7(3) . . ?
O26 Na1 Fe2 84.75(17) . . ?
O13 Na1 Fe2 33.58(12) . . ?
O17 Na1 Fe2 34.69(13) 5_665 . ?
O20 Na1 Fe2 92.76(15) 5_665 . ?
O15 Na1 Fe2 122.91(15) . . ?
P2 Na1 Fe2 62.64(7) 5_665 . ?
P1 Na1 Fe2 57.50(6) . . ?
P3 Na1 Fe2 97.59(9) . . ?
O2W Na1 Na2 66.8(3) . . ?
O26 Na1 Na2 134.3(2) . . ?
O13 Na1 Na2 36.01(14) . . ?
O17 Na1 Na2 72.42(16) 5_665 . ?
O20 Na1 Na2 107.56(17) 5_665 . ?
O15 Na1 Na2 86.92(14) . . ?
P2 Na1 Na2 88.11(11) 5_665 . ?
P1 Na1 Na2 51.35(8) . . ?
P3 Na1 Na2 133.33(11) . . ?
Fe2 Na1 Na2 53.27(8) . . ?
O1W Na2 O4W 78.7(3) . . ?
O1W Na2 O10 104.9(2) . . ?
O4W Na2 O10 175.9(3) . . ?
O1W Na2 O30 167.9(3) . . ?
O4W Na2 O30 112.8(3) . . ?
O10 Na2 O30 63.80(18) . . ?
O1W Na2 O13 74.0(2) . . ?
O4W Na2 O13 92.7(3) . . ?
O10 Na2 O13 86.3(2) . . ?
O30 Na2 O13 108.1(2) . . ?
O1W Na2 O3W 97.9(3) . . ?
O4W Na2 O3W 70.3(5) . . ?
O10 Na2 O3W 110.9(5) . . ?
O30 Na2 O3W 83.1(3) . . ?
O13 Na2 O3W 162.6(5) . . ?
O1W Na2 P1 94.1(2) . . ?
O4W Na2 P1 113.7(3) . . ?
O10 Na2 P1 64.28(15) . . ?
O30 Na2 P1 84.81(16) . . ?
O13 Na2 P1 26.33(11) . . ?
O3W Na2 P1 167.9(3) . . ?
O1W Na2 P4 167.9(2) . . ?
O4W Na2 P4 89.5(3) . . ?
O10 Na2 P4 86.83(15) . . ?
O30 Na2 P4 24.20(12) . . ?
O13 Na2 P4 104.22(19) . . ?
O3W Na2 P4 80.40(14) . . ?
P1 Na2 P4 88.12(12) . . ?
O1W Na2 Mo1 135.0(2) . . ?
O4W Na2 Mo1 143.6(3) . . ?
O10 Na2 Mo1 32.34(12) . . ?
O30 Na2 Mo1 35.44(12) . . ?
O13 Na2 Mo1 86.45(15) . . ?
O3W Na2 Mo1 109.5(4) . . ?
P1 Na2 Mo1 60.12(8) . . ?
P4 Na2 Mo1 55.81(7) . . ?
O1W Na2 Fe2 38.43(15) . . ?
O4W Na2 Fe2 85.3(3) . . ?
O10 Na2 Fe2 96.20(17) . . ?
O30 Na2 Fe2 142.3(2) . . ?
O13 Na2 Fe2 35.57(12) . . ?
O3W Na2 Fe2 134.6(3) . . ?
P1 Na2 Fe2 57.48(8) . . ?
P4 Na2 Fe2 138.74(17) . . ?
Mo1 Na2 Fe2 112.59(12) . . ?
O1W Na2 Na1 86.5(2) . . ?
O4W Na2 Na1 64.6(3) . . ?
O10 Na2 Na1 113.19(19) . . ?
O30 Na2 Na1 101.72(19) . . ?
O13 Na2 Na1 33.34(13) . . ?
O3W Na2 Na1 132.8(4) . . ?
P1 Na2 Na1 49.16(9) . . ?
P4 Na2 Na1 86.01(13) . . ?
Mo1 Na2 Na1 99.00(12) . . ?
Fe2 Na2 Na1 54.95(9) . . ?
P1 O1 Mo6 124.4(2) . . ?
P1 O1 Mo2 128.3(3) . . ?
Mo6 O1 Mo2 101.60(17) . . ?
Mo2 O2 Mo4 84.08(18) . . ?
Mo6 O3 Mo1 81.71(17) . . ?
Mo6 O3 Fe1 133.9(2) . . ?
Mo1 O3 Fe1 133.6(2) . . ?
Mo1 O4 Mo3 113.3(2) . . ?
Mo1 O4 H4A 109.7 . . ?
Mo3 O4 H4A 109.4 . . ?
Mo2 O5 Mo6 114.0(2) . . ?
Mo2 O5 H5A 107.1 . . ?
Mo6 O5 H5A 106.4 . . ?
P1 O6 Mo4 125.6(2) . . ?
P1 O6 Mo5 124.8(2) . . ?
Mo4 O6 Mo5 99.90(18) . . ?
Mo5 O7 Mo3 81.43(17) . . ?
Mo5 O7 Fe1 135.1(2) . . ?
Mo3 O7 Fe1 134.7(2) . . ?
Mo4 O8 Mo2 82.10(16) . . ?
Mo4 O8 Fe1 134.1(2) . . ?
Mo2 O8 Fe1 134.7(2) . . ?
P3 O9 Mo4 133.5(3) . . ?
Mo6 O10 Mo1 84.17(19) . . ?
Mo6 O10 Na2 145.8(3) . . ?
Mo1 O10 Na2 103.7(2) . . ?
Mo5 O11 Mo4 112.3(2) . . ?
Mo5 O11 H11A 112.1 . . ?
Mo4 O11 H11A 106.2 . . ?
P2 O12 Mo2 129.7(3) . . ?
P1 O13 Fe2 133.6(3) . . ?
P1 O13 Na1 105.8(3) . . ?
Fe2 O13 Na1 105.3(2) . . ?
P1 O13 Na2 103.4(3) . . ?
Fe2 O13 Na2 96.7(2) . . ?
Na1 O13 Na2 110.7(2) . . ?
P2 O14 Mo6 131.8(3) . . ?
Mo5 O15 Mo3 83.17(17) . . ?
Mo5 O15 Na1 111.8(2) . . ?
Mo3 O15 Na1 136.2(2) . . ?
P2 O17 Fe2 156.2(3) . . ?
P2 O17 Na1 99.4(3) . 5_665 ?
Fe2 O17 Na1 102.7(2) . 5_665 ?
P2 O20 Na1 96.5(3) . 5_665 ?
P2 O20 H20A 121.9 . . ?
Na1 O20 H20A 118.8 5_665 . ?
P1 O21 Mo3 127.2(3) . . ?
P1 O21 Mo1 126.4(3) . . ?
Mo3 O21 Mo1 101.13(16) . . ?
P3 O25 Mo5 136.2(3) . . ?
P3 O26 Na1 114.4(3) . . ?
P3 O27 H27 109.5 . . ?
P4 O28 H28 109.5 . . ?
P4 O30 Mo1 130.0(3) . . ?
P4 O30 Na2 112.4(3) . . ?
Mo1 O30 Na2 98.2(2) . . ?
P4 O31 Mo3 129.5(3) . . ?
N1 C1 C2 121.6(10) . . ?
N1 C1 H1 119.2 . . ?
C2 C1 H1 119.2 . . ?
C1 C2 C3 118.9(10) . . ?
C1 C2 H2 120.5 . . ?
C3 C2 H2 120.5 . . ?
C4 C3 C2 116.4(8) . . ?
C4 C3 C6 121.6(8) . . ?
C2 C3 C6 121.9(8) . . ?
C5 C4 C3 120.8(9) . . ?
C5 C4 H4 119.6 . . ?
C3 C4 H4 119.6 . . ?
N1 C5 C4 120.8(10) . . ?
N1 C5 H5 119.6 . . ?
C4 C5 H5 119.6 . . ?
C3 C6 C7 110.7(7) . . ?
C3 C6 H6A 109.5 . . ?
C7 C6 H6A 109.5 . . ?
C3 C6 H6B 109.5 . . ?
C7 C6 H6B 109.5 . . ?
H6A C6 H6B 108.1 . . ?
C6 C7 C6 114.1(9) . 2_656 ?
C6 C7 H7A 108.7 . . ?
C6 C7 H7A 108.7 2_656 . ?
C6 C7 H7B 108.7 . . ?
C6 C7 H7B 108.7 2_656 . ?
H7A C7 H7B 107.6 . . ?
C9 C8 N2 120.0 . . ?
C8 C9 C10 120.0 . . ?
C8 C9 C13 173.2(17) . . ?
C10 C9 C13 53.4(17) . . ?
C11 C10 C9 120.0 . . ?
C11 C10 C13 160(2) . . ?
C9 C10 C13 80(2) . . ?
C11 C10 C14 104(2) . . ?
C9 C10 C14 136(2) . . ?
C13 C10 C14 57.0(10) . . ?
C10 C11 C12 120.0 . . ?
C11 C12 N2 120.0 . . ?
C12 N2 C8 120.0 . . ?
C14 C13 C10 64.7(13) . . ?
C14 C13 C10' 117(2) . . ?
C14 C13 C9 111.2(16) . . ?
C10 C13 C9 46.8(9) . . ?
C14 C14 C13 117(4) 2_655 . ?
C14 C14 C10 115(4) 2_655 . ?
C13 C14 C10 58.3(15) . . ?
C9' C8' N2' 120.0 . . ?
C10' C9' C8' 120.0 . . ?
C9' C10' C11' 120.0 . . ?
C9' C10' C13 118(3) . . ?
C11' C10' C13 121(2) . . ?
C12' C11' C10' 120.0 . . ?
N2' C12' C11' 120.0 . . ?
C12' N2' C8' 120.0 . . ?
C5 N1 C1 121.2(9) . . ?
C5 N1 H1A 119.4 . . ?
C1 N1 H1A 119.4 . . ?
Fe2 O1W Na2 100.1(2) . . ?
Na2 O3W Na2 172.4(9) . 2_655 ?
H5WB O5W H5WA 108.0 . . ?

loop_
_geom_bond_atom_site_label_1
_geom_bond_atom_site_label_2
_geom_bond_distance
_geom_bond_site_symmetry_2
_geom_bond_publ_flag
Mo1 O18 1.667(5) . ?
Mo1 O10 1.935(5) . ?
Mo1 O3 1.977(4) . ?
Mo1 O30 2.059(5) . ?
Mo1 O4 2.088(5) . ?
Mo1 O21 2.275(4) . ?
Mo1 Mo6 2.5864(13) . ?
Mo1 Na2 3.514(4) . ?
Mo2 O16 1.667(5) . ?
Mo2 O2 1.924(5) . ?
Mo2 O8 1.974(4) . ?
Mo2 O12 2.037(5) . ?
Mo2 O5 2.084(4) . ?
Mo2 O1 2.268(4) . ?
Mo2 Mo4 2.5818(12) . ?
Mo3 O22 1.677(5) . ?
Mo3 O15 1.942(4) . ?
Mo3 O7 1.969(4) . ?
Mo3 O31 2.049(5) . ?
Mo3 O4 2.089(5) . ?
Mo3 O21 2.243(4) . ?
Mo3 Mo5 2.5608(13) . ?
Mo4 O23 1.672(5) . ?
Mo4 O2 1.931(5) . ?
Mo4 O8 1.958(4) . ?
Mo4 O9 2.076(5) . ?
Mo4 O11 2.111(5) . ?
Mo4 O6 2.278(5) . ?
Mo5 O24 1.686(5) . ?
Mo5 O15 1.916(5) . ?
Mo5 O7 1.957(5) . ?
Mo5 O25 2.036(5) . ?
Mo5 O11 2.097(5) . ?
Mo5 O6 2.286(5) . ?
Mo6 O19 1.663(5) . ?
Mo6 O10 1.924(5) . ?
Mo6 O3 1.977(5) . ?
Mo6 O14 2.040(5) . ?
Mo6 O5 2.097(5) . ?
Mo6 O1 2.259(4) . ?
P1 O13 1.508(5) . ?
P1 O1 1.532(4) . ?
P1 O21 1.541(4) . ?
P1 O6 1.542(5) . ?
P1 Na1 3.204(4) . ?
P1 Na2 3.308(5) . ?
P2 O17 1.484(5) . ?
P2 O14 1.526(5) . ?
P2 O12 1.530(5) . ?
P2 O20 1.567(5) . ?
P2 Na1 3.102(4) 5_665 ?
P3 O26 1.488(6) . ?
P3 O25 1.522(5) . ?
P3 O27 1.538(5) . ?
P3 O9 1.543(5) . ?
P3 Na1 3.287(4) . ?
P4 O29 1.492(5) . ?
P4 O30 1.532(5) . ?
P4 O31 1.535(5) . ?
P4 O28 1.570(5) . ?
P4 Na2 3.456(5) . ?
Fe1 O7 2.134(4) . ?
Fe1 O7 2.134(4) 7_655 ?
Fe1 O8 2.155(4) 7_655 ?
Fe1 O8 2.155(4) . ?
Fe1 O3 2.181(5) 7_655 ?
Fe1 O3 2.181(5) . ?
Fe2 O13 2.058(5) 5_665 ?
Fe2 O13 2.058(5) . ?
Fe2 O17 2.094(5) . ?
Fe2 O17 2.094(5) 5_665 ?
Fe2 O1W 2.219(6) . ?
Fe2 O1W 2.219(6) 5_665 ?
Fe2 Na2 3.514(5) . ?
Fe2 Na2 3.514(5) 5_665 ?
Fe2 Na1 3.589(4) 5_665 ?
Fe2 Na1 3.589(4) . ?
Na1 O2W 2.333(8) . ?
Na1 O26 2.380(7) . ?
Na1 O13 2.446(6) . ?
Na1 O17 2.492(6) 5_665 ?
Na1 O20 2.506(6) 5_665 ?
Na1 O15 2.647(6) . ?
Na1 P2 3.102(4) 5_665 ?
Na1 Na2 4.164(7) . ?
Na2 O1W 2.362(7) . ?
Na2 O4W 2.454(13) . ?
Na2 O10 2.509(7) . ?
Na2 O30 2.568(7) . ?
Na2 O13 2.616(7) . ?
Na2 O3W 2.663(5) . ?
O4 H4A 0.9177 . ?
O5 H5A 0.8488 . ?
O11 H11A 0.6939 . ?
O17 Na1 2.492(6) 5_665 ?
O20 Na1 2.506(6) 5_665 ?
O20 H20A 0.8553 . ?
O27 H27 0.8200 . ?
O28 H28 0.8200 . ?
C1 N1 1.315(15) . ?
C1 C2 1.371(15) . ?
C1 H1 0.9300 . ?
C2 C3 1.377(13) . ?
C2 H2 0.9300 . ?
C3 C4 1.373(13) . ?
C3 C6 1.467(11) . ?
C4 C5 1.372(14) . ?
C4 H4 0.9300 . ?
C5 N1 1.269(13) . ?
C5 H5 0.9300 . ?
C6 C7 1.499(10) . ?
C6 H6A 0.9700 . ?
C6 H6B 0.9700 . ?
C7 C6 1.499(10) 2_656 ?
C7 H7A 0.9700 . ?
C7 H7B 0.9700 . ?
C8 C9 1.3900 . ?
C8 N2 1.3900 . ?
C9 C10 1.3900 . ?
C9 C13 1.88(4) . ?
C10 C11 1.3900 . ?
C10 C13 1.53(3) . ?
C10 C14 1.626(19) . ?
C11 C12 1.3900 . ?
C12 N2 1.3900 . ?
C13 C14 1.507(19) . ?
C13 C10' 1.576(18) . ?
C14 C14 1.31(8) 2_655 ?
C8' C9' 1.3900 . ?
C8' N2' 1.3900 . ?
C9' C10' 1.3900 . ?
C10' C11' 1.3900 . ?
C11' C12' 1.3900 . ?
C12' N2' 1.3900 . ?
N1 H1A 0.8600 . ?
O3W Na2 2.663(5) 2_655 ?
O5W H5WB 0.8716 . ?
O5W H5WA 0.8765 . ?
